data_7051828
loop_
_publ_author_name
'Nogai, Stefan D.'
'Schuster, Oliver'
'Bruce, Jocelyn'
'Raubenheimer, Helgard G.'

_publ_section_title
;
 Titanoxycarbene complexes of Ti(iv) with O- and N-donor ligands
;
_journal_issue 3
_journal_name_full 'New Journal of Chemistry'
_journal_page_first 540
_journal_paper_doi 10.1039/b715075j
_journal_volume 32
_journal_year 2008
_chemical_formula_moiety 'C30 H30 Cr2 N2 O14 Ti'
_chemical_formula_sum 'C30 H30 Cr2 N2 O14 Ti'
_chemical_formula_weight 794.46
_chemical_name_systematic
;
?
;
_space_group_IT_number 13
_symmetry_cell_setting monoclinic
_symmetry_space_group_name_Hall '-P 2yc'
_symmetry_space_group_name_H-M 'P 1 2/c 1'
_atom_sites_solution_hydrogens geom
_atom_sites_solution_primary direct
_atom_sites_solution_secondary difmap
_audit_creation_method SHELXL-97
_cell_angle_alpha 90.00
_cell_angle_beta 100.695(2)
_cell_angle_gamma 90.00
_cell_formula_units_Z 6
_cell_length_a 23.5279(14)
_cell_length_b 15.4230(10)
_cell_length_c 14.9208(8)
_cell_measurement_reflns_used 9446
_cell_measurement_temperature 213(2)
_cell_measurement_theta_max 2.20
_cell_measurement_theta_min 26.75
_cell_volume 5320.3(5)
_computing_cell_refinement 'SAINT (Bruker, 2002)'
_computing_data_collection 'SMART (Bruker, 2001)'
_computing_data_reduction SAINT
_computing_molecular_graphics SHELXTL-PLUS
_computing_publication_material 'SHELXL-97 (Sheldrick, 1997)'
_computing_structure_refinement 'SHELXL-97 (Sheldrick, 1997)'
_computing_structure_solution 'SHELXS-97 (Sheldrick, 1997)'
_diffrn_ambient_temperature 100(2)
_diffrn_measured_fraction_theta_full 0.999
_diffrn_measured_fraction_theta_max 0.999
_diffrn_measurement_device_type 'Bruker APEX CCD area-detector'
_diffrn_measurement_method \w
_diffrn_radiation_monochromator graphite
_diffrn_radiation_source 'fine-focus sealed tube'
_diffrn_radiation_type MoK\a
_diffrn_radiation_wavelength 0.71073
_diffrn_reflns_av_R_equivalents 0.0285
_diffrn_reflns_av_sigmaI/netI 0.0342
_diffrn_reflns_limit_h_max 27
_diffrn_reflns_limit_h_min -28
_diffrn_reflns_limit_k_max 18
_diffrn_reflns_limit_k_min -15
_diffrn_reflns_limit_l_max 12
_diffrn_reflns_limit_l_min -18
_diffrn_reflns_number 29084
_diffrn_reflns_theta_full 25.68
_diffrn_reflns_theta_max 25.68
_diffrn_reflns_theta_min 1.59
_exptl_absorpt_coefficient_mu 0.888
_exptl_absorpt_correction_T_max 0.9164
_exptl_absorpt_correction_T_min 0.7401
_exptl_absorpt_correction_type multi-scan
_exptl_absorpt_process_details 'SADABS, Blessing, Acta Cryst. A51 (1995) 33-38'
_exptl_crystal_colour red
_exptl_crystal_density_diffrn 1.488
_exptl_crystal_density_method 'not measured'
_exptl_crystal_description block
_exptl_crystal_F_000 2436
_exptl_crystal_size_max 0.30
_exptl_crystal_size_mid 0.20
_exptl_crystal_size_min 0.10
_refine_diff_density_max 1.360
_refine_diff_density_min -0.491
_refine_diff_density_rms 0.081
_refine_ls_extinction_method none
_refine_ls_goodness_of_fit_ref 1.059
_refine_ls_hydrogen_treatment constr
_refine_ls_matrix_type full
_refine_ls_number_parameters 702
_refine_ls_number_reflns 10099
_refine_ls_number_restraints 9
_refine_ls_restrained_S_all 1.059
_refine_ls_R_factor_all 0.0513
_refine_ls_R_factor_gt 0.0402
_refine_ls_shift/su_max 0.001
_refine_ls_shift/su_mean 0.000
_refine_ls_structure_factor_coef Fsqd
_refine_ls_weighting_details 'calc w=1/[\s^2^(Fo^2^)+(0.0560P)^2^+1.9762P] where P=(Fo^2^+2Fc^2^)/3'
_refine_ls_weighting_scheme calc
_refine_ls_wR_factor_gt 0.0985
_refine_ls_wR_factor_ref 0.1051
_reflns_number_gt 8276
_reflns_number_total 10099
_reflns_threshold_expression >2sigma(I)
_cod_data_source_file b715075j.txt
_cod_data_source_block (OC)5Cr=C(Me)OTi(OiPr)3(C5H5N)2
_cod_original_sg_symbol_H-M P2/c
_cod_database_code 7051828

loop_
_symmetry_equiv_pos_as_xyz
'x, y, z'
'-x, y, -z+1/2'
'-x, -y, -z'
'x, -y, z-1/2'

loop_
_atom_site_label
_atom_site_type_symbol
_atom_site_fract_x
_atom_site_fract_y
_atom_site_fract_z
_atom_site_U_iso_or_equiv
_atom_site_adp_type
_atom_site_occupancy
_atom_site_symmetry_multiplicity
_atom_site_calc_flag
_atom_site_refinement_flags
_atom_site_disorder_assembly
_atom_site_disorder_group
Cr1 Cr 0.295364(16) 0.25387(2) 0.64891(3) 0.02274(10) Uani 1 1 d . . .
Ti1 Ti 0.5000 0.20965(3) 0.7500 0.01676(13) Uani 1 2 d S . .
Cr2 Cr 0.369765(15) 0.26283(2) 0.26795(2) 0.01941(10) Uani 1 1 d . . .
Ti2 Ti 0.170961(17) 0.28976(3) 0.08337(3) 0.02021(11) Uani 1 1 d . A .
Cr3 Cr -0.031104(17) 0.22388(4) -0.04691(3) 0.04274(14) Uani 1 1 d . . .
O11 O 0.26210(7) 0.06374(12) 0.65401(12) 0.0329(4) Uani 1 1 d . . .
C11 C 0.27332(9) 0.13577(16) 0.65204(15) 0.0242(5) Uani 1 1 d . . .
O12 O 0.34563(8) 0.24557(12) 0.85249(13) 0.0364(4) Uani 1 1 d . . .
C12 C 0.32672(10) 0.24958(16) 0.77673(18) 0.0263(5) Uani 1 1 d . . .
O13 O 0.34652(8) 0.43265(12) 0.63182(12) 0.0366(4) Uani 1 1 d . . .
C13 C 0.32631(10) 0.36638(16) 0.63899(16) 0.0275(5) Uani 1 1 d . . .
O14 O 0.24336(8) 0.26067(13) 0.44703(13) 0.0402(5) Uani 1 1 d . . .
C14 C 0.26407(11) 0.25735(16) 0.52276(18) 0.0282(5) Uani 1 1 d . . .
O15 O 0.18289(8) 0.32247(14) 0.69222(14) 0.0464(5) Uani 1 1 d . . .
C15 C 0.22540(11) 0.29643(17) 0.67477(18) 0.0320(6) Uani 1 1 d . . .
O16 O 0.42132(6) 0.23443(10) 0.68142(10) 0.0205(3) Uani 1 1 d . . .
C16 C 0.37474(10) 0.21057(14) 0.62963(15) 0.0215(5) Uani 1 1 d . . .
C17 C 0.38351(10) 0.14767(16) 0.55575(16) 0.0273(5) Uani 1 1 d . . .
H17A H 0.3789 0.1782 0.4973 0.041 Uiso 1 1 calc R . .
H17B H 0.3548 0.1010 0.5515 0.041 Uiso 1 1 calc R . .
H17C H 0.4225 0.1230 0.5706 0.041 Uiso 1 1 calc R . .
O21 O 0.29869(7) 0.11766(11) 0.32929(13) 0.0345(4) Uani 1 1 d . . .
C21 C 0.32584(10) 0.17196(15) 0.30723(16) 0.0243(5) Uani 1 1 d . . .
O22 O 0.37135(8) 0.16326(16) 0.09270(14) 0.0536(6) Uani 1 1 d . . .
C22 C 0.37048(10) 0.20133(18) 0.15714(18) 0.0321(6) Uani 1 1 d . . .
O23 O 0.43136(8) 0.41108(12) 0.19115(12) 0.0348(4) Uani 1 1 d . . .
C23 C 0.40788(10) 0.35577(16) 0.22013(15) 0.0245(5) Uani 1 1 d . . .
O24 O 0.36791(8) 0.36426(12) 0.44172(12) 0.0344(4) Uani 1 1 d . . .
C24 C 0.36796(10) 0.32621(15) 0.37606(16) 0.0231(5) Uani 1 1 d . . .
O25 O 0.48367(7) 0.18257(12) 0.35743(13) 0.0384(4) Uani 1 1 d . . .
C25 C 0.44071(10) 0.21281(16) 0.32301(16) 0.0262(5) Uani 1 1 d . . .
O26 O 0.25131(6) 0.27169(10) 0.15875(10) 0.0211(3) Uani 1 1 d . . .
C26 C 0.29043(9) 0.31546(15) 0.20961(15) 0.0201(5) Uani 1 1 d . . .
C27 C 0.27347(10) 0.40669(16) 0.22780(17) 0.0283(5) Uani 1 1 d . . .
H27A H 0.2490 0.4304 0.1729 0.042 Uiso 1 1 calc R . .
H27B H 0.3083 0.4424 0.2442 0.042 Uiso 1 1 calc R . .
H27C H 0.2520 0.4069 0.2782 0.042 Uiso 1 1 calc R . .
O31 O -0.08455(13) 0.3907(2) 0.00517(18) 0.0907(10) Uani 1 1 d . . .
C31 C -0.06497(13) 0.3279(3) -0.0152(2) 0.0557(9) Uani 1 1 d . . .
O32 O -0.06589(9) 0.2705(2) -0.24772(16) 0.0868(10) Uani 1 1 d . . .
C32 C -0.05190(12) 0.2534(3) -0.1725(2) 0.0611(11) Uani 1 1 d . . .
O33 O 0.03761(10) 0.06952(19) -0.0939(2) 0.0894(11) Uani 1 1 d . . .
C33 C 0.01070(12) 0.1273(3) -0.0773(2) 0.0598(10) Uani 1 1 d . . .
O34 O 0.00044(10) 0.17661(19) 0.15358(17) 0.0708(8) Uani 1 1 d . . .
C34 C -0.01090(12) 0.1945(2) 0.0788(2) 0.0449(8) Uani 1 1 d . . .
O35 O -0.14361(9) 0.1276(2) -0.05425(18) 0.0823(9) Uani 1 1 d . . .
C35 C -0.10080(13) 0.1641(3) -0.0530(2) 0.0618(11) Uani 1 1 d . . .
O36 O 0.09347(7) 0.25876(11) 0.00988(12) 0.0305(4) Uani 1 1 d . . .
C36 C 0.04634(11) 0.29076(19) -0.03275(18) 0.0362(6) Uani 1 1 d . . .
C37 C 0.05219(13) 0.3815(2) -0.0673(2) 0.0588(9) Uani 1 1 d . . .
H37A H 0.0880 0.3861 -0.0916 0.088 Uiso 1 1 calc R . .
H37B H 0.0533 0.4228 -0.0171 0.088 Uiso 1 1 calc R . .
H37C H 0.0191 0.3946 -0.1157 0.088 Uiso 1 1 calc R . .
N111 N 0.47887(8) 0.31895(12) 0.84353(12) 0.0190(4) Uani 1 1 d . . .
C112 C 0.48960(10) 0.30499(15) 0.93384(16) 0.0257(5) Uani 1 1 d . . .
H112 H 0.5105 0.2544 0.9563 0.031 Uiso 1 1 calc R . .
C113 C 0.47181(10) 0.36045(16) 0.99578(16) 0.0281(5) Uani 1 1 d . . .
H113 H 0.4806 0.3482 1.0593 0.034 Uiso 1 1 calc R . .
C114 C 0.44101(10) 0.43407(16) 0.96401(16) 0.0279(5) Uani 1 1 d . . .
H114 H 0.4279 0.4731 1.0050 0.034 Uiso 1 1 calc R . .
C115 C 0.42985(10) 0.44937(15) 0.87135(16) 0.0267(5) Uani 1 1 d . . .
H115 H 0.4091 0.4997 0.8475 0.032 Uiso 1 1 calc R . .
C116 C 0.44908(9) 0.39102(14) 0.81343(16) 0.0218(5) Uani 1 1 d . . .
H116 H 0.4410 0.4022 0.7497 0.026 Uiso 1 1 calc R . .
O121 O 0.47624(7) 0.13531(10) 0.82544(11) 0.0246(4) Uani 1 1 d . . .
C122 C 0.45680(10) 0.05307(15) 0.85061(17) 0.0283(5) Uani 1 1 d . . .
H122 H 0.4904 0.0122 0.8606 0.034 Uiso 1 1 calc R . .
C123 C 0.43450(13) 0.0617(2) 0.9385(2) 0.0474(8) Uani 1 1 d . . .
H12D H 0.4650 0.0856 0.9857 0.071 Uiso 1 1 calc R . .
H12E H 0.4231 0.0045 0.9576 0.071 Uiso 1 1 calc R . .
H12F H 0.4010 0.1005 0.9292 0.071 Uiso 1 1 calc R . .
C124 C 0.41151(12) 0.01882(18) 0.7732(2) 0.0418(7) Uani 1 1 d . . .
H12A H 0.3787 0.0590 0.7616 0.063 Uiso 1 1 calc R . .
H12B H 0.3982 -0.0382 0.7897 0.063 Uiso 1 1 calc R . .
H12C H 0.4283 0.0134 0.7181 0.063 Uiso 1 1 calc R . .
N212 N 0.15434(8) 0.17197(13) 0.16610(15) 0.0280(5) Uani 1 1 d . . .
C213 C 0.16656(11) 0.17836(18) 0.25741(19) 0.0334(6) Uani 1 1 d . . .
H213 H 0.1884 0.2269 0.2836 0.040 Uiso 1 1 calc R . .
C214 C 0.14909(12) 0.1182(2) 0.3152(2) 0.0469(8) Uani 1 1 d . . .
H214 H 0.1588 0.1254 0.3795 0.056 Uiso 1 1 calc R . .
C215 C 0.11751(13) 0.0480(2) 0.2784(3) 0.0573(10) Uani 1 1 d . . .
H215 H 0.1039 0.0065 0.3164 0.069 Uiso 1 1 calc R . .
C216 C 0.10598(12) 0.03881(18) 0.1855(3) 0.0544(9) Uani 1 1 d . . .
H216 H 0.0852 -0.0104 0.1586 0.065 Uiso 1 1 calc R . .
C217 C 0.12471(11) 0.10140(17) 0.1304(2) 0.0402(7) Uani 1 1 d . . .
H217 H 0.1164 0.0942 0.0660 0.048 Uiso 1 1 calc R . .
N221 N 0.19899(8) 0.18700(12) -0.00780(13) 0.0232(4) Uani 1 1 d . . .
C222 C 0.23599(10) 0.12258(15) 0.02216(17) 0.0255(5) Uani 1 1 d . . .
H222 H 0.2492 0.1164 0.0860 0.031 Uiso 1 1 calc R . .
C223 C 0.25559(11) 0.06499(16) -0.03573(18) 0.0310(6) Uani 1 1 d . . .
H223 H 0.2819 0.0204 -0.0119 0.037 Uiso 1 1 calc R . .
C224 C 0.23675(11) 0.07255(16) -0.12851(17) 0.0306(6) Uani 1 1 d . . .
H224 H 0.2496 0.0333 -0.1696 0.037 Uiso 1 1 calc R . .
C225 C 0.19860(10) 0.13878(16) -0.16038(17) 0.0279(5) Uani 1 1 d . . .
H225 H 0.1848 0.1459 -0.2239 0.033 Uiso 1 1 calc R . .
C226 C 0.18088(10) 0.19426(15) -0.09853(16) 0.0257(5) Uani 1 1 d . . .
H226 H 0.1548 0.2396 -0.1209 0.031 Uiso 1 1 calc R . .
O231 O 0.19406(7) 0.36794(10) 0.01175(10) 0.0246(4) Uani 1 1 d . . .
C232 C 0.22364(11) 0.41518(17) -0.04754(18) 0.0335(6) Uani 1 1 d D . .
H232 H 0.2073 0.3983 -0.1119 0.040 Uiso 1 1 calc R . .
C233 C 0.28697(12) 0.3920(2) -0.0274(2) 0.0498(8) Uani 1 1 d D . .
H23A H 0.3040 0.4109 0.0344 0.075 Uiso 1 1 calc R . .
H23B H 0.3068 0.4209 -0.0714 0.075 Uiso 1 1 calc R . .
H23C H 0.2913 0.3290 -0.0322 0.075 Uiso 1 1 calc R . .
C234 C 0.21286(13) 0.51078(17) -0.0362(2) 0.0405(7) Uani 1 1 d D . .
H23D H 0.1713 0.5226 -0.0526 0.061 Uiso 1 1 calc R . .
H23E H 0.2335 0.5442 -0.0760 0.061 Uiso 1 1 calc R . .
H23F H 0.2268 0.5276 0.0275 0.061 Uiso 1 1 calc R . .
O241 O 0.14002(7) 0.35348(10) 0.16002(11) 0.0258(4) Uani 1 1 d . . .
C24A C 0.0952(3) 0.3992(3) 0.1919(4) 0.0314(13) Uani 0.646(10) 1 d PD A 1
H24H H 0.0579 0.3913 0.1479 0.038 Uiso 0.646(10) 1 calc PR A 1
C24B C 0.0892(3) 0.3635(3) 0.2836(4) 0.0445(16) Uani 0.646(10) 1 d PD A 1
H24D H 0.0769 0.3027 0.2770 0.067 Uiso 0.646(10) 1 calc PR A 1
H24C H 0.0603 0.3972 0.3082 0.067 Uiso 0.646(10) 1 calc PR A 1
H24B H 0.1265 0.3672 0.3255 0.067 Uiso 0.646(10) 1 calc PR A 1
C24C C 0.1110(6) 0.4933(5) 0.1976(12) 0.074(5) Uani 0.646(10) 1 d PD A 1
H24E H 0.1464 0.5014 0.2432 0.111 Uiso 0.646(10) 1 calc PR A 1
H24G H 0.0795 0.5268 0.2152 0.111 Uiso 0.646(10) 1 calc PR A 1
H24F H 0.1176 0.5133 0.1380 0.111 Uiso 0.646(10) 1 calc PR A 1
C24D C 0.1176(4) 0.3951(6) 0.2357(8) 0.037(3) Uani 0.354(10) 1 d PD A 2
H24A H 0.1440 0.3846 0.2954 0.045 Uiso 0.354(10) 1 calc PR A 2
C24E C 0.0591(4) 0.3544(7) 0.2340(8) 0.053(3) Uani 0.354(10) 1 d PD A 2
H24I H 0.0356 0.3600 0.1728 0.080 Uiso 0.354(10) 1 calc PR A 2
H24K H 0.0397 0.3840 0.2781 0.080 Uiso 0.354(10) 1 calc PR A 2
H24J H 0.0639 0.2929 0.2501 0.080 Uiso 0.354(10) 1 calc PR A 2
C24F C 0.1110(10) 0.4917(8) 0.215(2) 0.057(6) Uani 0.354(10) 1 d PD A 2
H24N H 0.1459 0.5135 0.1957 0.086 Uiso 0.354(10) 1 calc PR A 2
H24M H 0.1052 0.5227 0.2701 0.086 Uiso 0.354(10) 1 calc PR A 2
H24L H 0.0774 0.5011 0.1663 0.086 Uiso 0.354(10) 1 calc PR A 2

loop_
_atom_site_aniso_label
_atom_site_aniso_U_11
_atom_site_aniso_U_22
_atom_site_aniso_U_33
_atom_site_aniso_U_23
_atom_site_aniso_U_13
_atom_site_aniso_U_12
Cr1 0.0187(2) 0.0234(2) 0.0249(2) -0.00169(15) 0.00102(15) 0.00229(14)
Ti1 0.0173(3) 0.0134(3) 0.0189(3) 0.000 0.0018(2) 0.000
Cr2 0.01667(19) 0.0216(2) 0.0192(2) -0.00160(14) 0.00112(14) -0.00008(14)
Ti2 0.0169(2) 0.0193(2) 0.0229(2) -0.00229(16) -0.00048(16) 0.00052(15)
Cr3 0.0152(2) 0.0768(4) 0.0345(3) -0.0271(2) 0.00020(17) 0.0045(2)
O11 0.0341(10) 0.0275(10) 0.0369(10) -0.0035(8) 0.0058(8) -0.0029(8)
C11 0.0193(12) 0.0299(14) 0.0222(12) -0.0033(10) 0.0010(9) 0.0014(10)
O12 0.0366(11) 0.0440(12) 0.0276(11) -0.0036(8) 0.0036(8) 0.0002(8)
C12 0.0228(13) 0.0273(13) 0.0298(15) -0.0052(10) 0.0075(11) 0.0018(10)
O13 0.0404(11) 0.0223(10) 0.0427(11) 0.0017(8) -0.0039(8) -0.0007(8)
C13 0.0246(13) 0.0276(14) 0.0271(13) -0.0023(10) -0.0034(10) 0.0078(10)
O14 0.0417(11) 0.0437(12) 0.0309(11) -0.0021(8) -0.0048(9) 0.0038(9)
C14 0.0260(13) 0.0272(13) 0.0306(15) -0.0027(10) 0.0031(11) 0.0023(10)
O15 0.0306(11) 0.0490(13) 0.0615(14) -0.0051(10) 0.0137(9) 0.0106(9)
C15 0.0295(14) 0.0300(14) 0.0347(15) -0.0008(11) 0.0015(11) 0.0019(11)
O16 0.0179(8) 0.0184(8) 0.0234(8) -0.0006(6) -0.0004(6) -0.0006(6)
C16 0.0244(12) 0.0193(12) 0.0205(12) 0.0035(9) 0.0037(9) -0.0010(9)
C17 0.0251(12) 0.0277(13) 0.0285(13) -0.0069(10) 0.0032(10) -0.0015(10)
O21 0.0323(10) 0.0236(10) 0.0472(11) 0.0026(8) 0.0060(8) -0.0032(8)
C21 0.0222(12) 0.0210(12) 0.0278(13) -0.0038(10) 0.0002(10) 0.0043(10)
O22 0.0345(11) 0.0841(17) 0.0416(12) -0.0331(12) 0.0050(9) 0.0004(10)
C22 0.0172(12) 0.0443(16) 0.0333(15) -0.0127(12) 0.0006(10) 0.0021(11)
O23 0.0376(10) 0.0358(11) 0.0341(10) 0.0021(8) 0.0149(8) -0.0047(8)
C23 0.0218(12) 0.0315(14) 0.0202(12) -0.0029(10) 0.0036(9) 0.0020(10)
O24 0.0470(11) 0.0322(10) 0.0251(9) -0.0073(8) 0.0095(8) -0.0112(8)
C24 0.0213(12) 0.0223(12) 0.0250(13) 0.0030(10) 0.0024(9) -0.0046(9)
O25 0.0254(10) 0.0435(12) 0.0414(11) -0.0027(9) -0.0064(8) 0.0079(8)
C25 0.0252(13) 0.0275(13) 0.0247(13) -0.0041(10) 0.0017(10) -0.0026(10)
O26 0.0174(8) 0.0219(8) 0.0228(8) -0.0002(6) 0.0006(6) -0.0023(6)
C26 0.0204(11) 0.0238(12) 0.0169(11) 0.0029(9) 0.0053(9) 0.0002(9)
C27 0.0239(12) 0.0256(13) 0.0331(14) -0.0042(10) -0.0005(10) -0.0009(10)
O31 0.100(2) 0.109(2) 0.0661(17) 0.0027(16) 0.0225(15) 0.0740(19)
C31 0.0429(18) 0.091(3) 0.0304(16) -0.0031(16) -0.0006(13) 0.0292(18)
O32 0.0278(12) 0.198(3) 0.0335(14) -0.0244(16) 0.0023(10) -0.0061(15)
C32 0.0149(14) 0.132(4) 0.0352(19) -0.0303(19) 0.0008(12) -0.0027(16)
O33 0.0395(13) 0.098(2) 0.132(3) -0.084(2) 0.0209(14) -0.0076(13)
C33 0.0219(15) 0.083(3) 0.074(2) -0.054(2) 0.0082(14) -0.0122(15)
O34 0.0615(16) 0.102(2) 0.0490(15) 0.0021(14) 0.0112(12) 0.0392(15)
C34 0.0244(14) 0.063(2) 0.0464(19) -0.0190(15) 0.0051(13) 0.0119(13)
O35 0.0231(12) 0.140(3) 0.0832(19) -0.0388(18) 0.0090(11) -0.0174(14)
C35 0.0235(16) 0.111(3) 0.050(2) -0.035(2) 0.0041(13) 0.0017(17)
O36 0.0171(8) 0.0355(10) 0.0351(10) -0.0108(8) -0.0052(7) 0.0031(7)
C36 0.0248(13) 0.0476(17) 0.0327(15) -0.0187(12) -0.0043(11) 0.0095(12)
C37 0.0412(18) 0.054(2) 0.070(2) 0.0020(17) -0.0184(16) 0.0147(15)
N111 0.0191(9) 0.0164(9) 0.0206(10) -0.0013(7) 0.0014(7) 0.0001(7)
C112 0.0269(13) 0.0240(12) 0.0246(13) -0.0002(10) 0.0010(10) 0.0049(10)
C113 0.0322(13) 0.0320(14) 0.0192(12) -0.0014(10) 0.0025(10) 0.0031(10)
C114 0.0303(13) 0.0263(13) 0.0287(13) -0.0084(10) 0.0092(10) -0.0001(10)
C115 0.0281(13) 0.0201(12) 0.0317(14) 0.0001(10) 0.0049(10) 0.0042(9)
C116 0.0228(12) 0.0189(12) 0.0230(12) 0.0022(9) 0.0024(9) 0.0006(9)
O121 0.0275(9) 0.0194(8) 0.0261(9) 0.0028(7) 0.0030(7) -0.0043(7)
C122 0.0289(13) 0.0202(12) 0.0358(14) 0.0086(10) 0.0058(11) -0.0013(10)
C123 0.0479(18) 0.055(2) 0.0432(17) 0.0209(14) 0.0199(14) 0.0029(15)
C124 0.0413(16) 0.0272(15) 0.0526(18) 0.0063(12) -0.0022(13) -0.0126(12)
N212 0.0163(10) 0.0226(11) 0.0446(13) 0.0005(9) 0.0046(9) 0.0006(8)
C213 0.0254(13) 0.0330(15) 0.0430(16) 0.0097(12) 0.0093(11) 0.0045(11)
C214 0.0374(16) 0.0455(19) 0.062(2) 0.0283(15) 0.0190(14) 0.0109(13)
C215 0.0370(17) 0.0428(19) 0.098(3) 0.0345(19) 0.0290(18) 0.0091(14)
C216 0.0246(15) 0.0227(15) 0.117(3) 0.0039(17) 0.0165(17) -0.0039(11)
C217 0.0224(13) 0.0252(14) 0.073(2) -0.0075(13) 0.0082(13) -0.0021(10)
N221 0.0189(10) 0.0210(10) 0.0277(11) -0.0034(8) -0.0012(8) -0.0001(8)
C222 0.0217(12) 0.0247(13) 0.0285(13) -0.0003(10) 0.0007(10) 0.0012(9)
C223 0.0306(14) 0.0235(13) 0.0389(15) 0.0013(11) 0.0064(11) 0.0072(10)
C224 0.0345(14) 0.0241(13) 0.0352(15) -0.0055(10) 0.0119(11) 0.0001(10)
C225 0.0290(13) 0.0270(13) 0.0268(13) -0.0024(10) 0.0033(10) -0.0039(10)
C226 0.0222(12) 0.0225(12) 0.0308(14) -0.0009(10) 0.0004(10) 0.0010(9)
O231 0.0246(8) 0.0235(9) 0.0247(9) 0.0003(7) 0.0025(7) 0.0028(7)
C232 0.0407(15) 0.0345(15) 0.0271(14) -0.0006(11) 0.0108(11) -0.0027(12)
C233 0.0433(18) 0.0500(19) 0.063(2) -0.0038(15) 0.0268(15) 0.0010(14)
C234 0.0468(17) 0.0290(15) 0.0456(17) 0.0122(12) 0.0081(13) -0.0011(12)
O241 0.0248(9) 0.0239(9) 0.0296(9) -0.0005(7) 0.0075(7) 0.0020(7)
C24A 0.029(3) 0.039(3) 0.026(3) -0.005(2) 0.006(2) 0.010(2)
C24B 0.055(4) 0.053(3) 0.029(3) -0.004(2) 0.017(3) 0.006(3)
C24C 0.083(8) 0.038(6) 0.111(9) 0.001(5) 0.048(8) 0.030(5)
C24D 0.032(5) 0.052(6) 0.025(5) -0.009(4) -0.002(4) 0.015(4)
C24E 0.041(6) 0.079(7) 0.041(7) -0.017(5) 0.013(5) -0.003(5)
C24F 0.060(12) 0.028(9) 0.079(11) -0.020(7) -0.001(8) -0.014(7)

loop_
_atom_type_symbol
_atom_type_description
_atom_type_scat_dispersion_real
_atom_type_scat_dispersion_imag
_atom_type_scat_source
C C 0.0033 0.0016 'International Tables Vol C Tables 4.2.6.8 and 6.1.1.4'
H H 0.0000 0.0000 'International Tables Vol C Tables 4.2.6.8 and 6.1.1.4'
N N 0.0061 0.0033 'International Tables Vol C Tables 4.2.6.8 and 6.1.1.4'
O O 0.0106 0.0060 'International Tables Vol C Tables 4.2.6.8 and 6.1.1.4'
Ti Ti 0.2776 0.4457 'International Tables Vol C Tables 4.2.6.8 and 6.1.1.4'
Cr Cr 0.3209 0.6236 'International Tables Vol C Tables 4.2.6.8 and 6.1.1.4'

loop_
_geom_angle_atom_site_label_1
_geom_angle_atom_site_label_2
_geom_angle_atom_site_label_3
_geom_angle
_geom_angle_site_symmetry_1
_geom_angle_site_symmetry_3
_geom_angle_publ_flag
C15 Cr1 C14 90.02(11) . . ?
C15 Cr1 C11 94.39(11) . . ?
C14 Cr1 C11 89.66(10) . . ?
C15 Cr1 C13 93.44(11) . . ?
C14 Cr1 C13 88.89(10) . . ?
C11 Cr1 C13 172.04(10) . . ?
C15 Cr1 C12 89.87(11) . . ?
C14 Cr1 C12 179.57(12) . . ?
C11 Cr1 C12 89.94(10) . . ?
C13 Cr1 C12 91.54(10) . . ?
C15 Cr1 C16 175.89(10) . . ?
C14 Cr1 C16 93.79(10) . . ?
C11 Cr1 C16 87.20(9) . . ?
C13 Cr1 C16 85.09(9) . . ?
C12 Cr1 C16 86.33(9) . . ?
O121 Ti1 O121 99.18(11) 2_656 . ?
O121 Ti1 O16 94.50(7) 2_656 2_656 ?
O121 Ti1 O16 99.90(7) . 2_656 ?
O121 Ti1 O16 99.90(7) 2_656 . ?
O121 Ti1 O16 94.50(7) . . ?
O16 Ti1 O16 157.73(9) 2_656 . ?
O121 Ti1 N111 87.68(7) 2_656 2_656 ?
O121 Ti1 N111 172.07(7) . 2_656 ?
O16 Ti1 N111 83.42(6) 2_656 2_656 ?
O16 Ti1 N111 80.31(6) . 2_656 ?
O121 Ti1 N111 172.07(7) 2_656 . ?
O121 Ti1 N111 87.68(7) . . ?
O16 Ti1 N111 80.31(6) 2_656 . ?
O16 Ti1 N111 83.42(6) . . ?
N111 Ti1 N111 85.78(9) 2_656 . ?
C25 Cr2 C24 89.89(10) . . ?
C25 Cr2 C21 92.99(10) . . ?
C24 Cr2 C21 91.06(10) . . ?
C25 Cr2 C23 91.78(10) . . ?
C24 Cr2 C23 90.98(10) . . ?
C21 Cr2 C23 174.82(10) . . ?
C25 Cr2 C22 91.42(10) . . ?
C24 Cr2 C22 178.49(11) . . ?
C21 Cr2 C22 89.62(11) . . ?
C23 Cr2 C22 88.22(11) . . ?
C25 Cr2 C26 178.30(10) . . ?
C24 Cr2 C26 89.70(9) . . ?
C21 Cr2 C26 85.37(9) . . ?
C23 Cr2 C26 89.88(9) . . ?
C22 Cr2 C26 89.01(10) . . ?
O231 Ti2 O241 102.87(8) . . ?
O231 Ti2 O36 100.55(8) . . ?
O241 Ti2 O36 92.56(7) . . ?
O231 Ti2 O26 93.99(7) . . ?
O241 Ti2 O26 99.85(7) . . ?
O36 Ti2 O26 158.30(7) . . ?
O231 Ti2 N221 87.58(7) . . ?
O241 Ti2 N221 168.59(7) . . ?
O36 Ti2 N221 80.86(7) . . ?
O26 Ti2 N221 83.78(6) . . ?
O231 Ti2 N212 168.65(7) . . ?
O241 Ti2 N212 87.70(8) . . ?
O36 Ti2 N212 82.85(7) . . ?
O26 Ti2 N212 79.96(7) . . ?
N221 Ti2 N212 82.26(7) . . ?
C35 Cr3 C33 95.21(15) . . ?
C35 Cr3 C31 91.38(16) . . ?
C33 Cr3 C31 173.41(14) . . ?
C35 Cr3 C32 90.39(15) . . ?
C33 Cr3 C32 90.12(16) . . ?
C31 Cr3 C32 90.03(15) . . ?
C35 Cr3 C34 89.27(14) . . ?
C33 Cr3 C34 90.16(15) . . ?
C31 Cr3 C34 89.72(13) . . ?
C32 Cr3 C34 179.57(12) . . ?
C35 Cr3 C36 176.96(12) . . ?
C33 Cr3 C36 85.96(11) . . ?
C31 Cr3 C36 87.45(13) . . ?
C32 Cr3 C36 92.41(13) . . ?
C34 Cr3 C36 87.93(12) . . ?
O11 C11 Cr1 177.5(2) . . ?
O12 C12 Cr1 178.8(2) . . ?
O13 C13 Cr1 177.5(2) . . ?
O14 C14 Cr1 177.6(2) . . ?
O15 C15 Cr1 178.8(2) . . ?
C16 O16 Ti1 151.12(15) . . ?
O16 C16 C17 114.20(19) . . ?
O16 C16 Cr1 121.60(16) . . ?
C17 C16 Cr1 124.19(16) . . ?
C16 C17 H17A 109.5 . . ?
C16 C17 H17B 109.5 . . ?
H17A C17 H17B 109.5 . . ?
C16 C17 H17C 109.5 . . ?
H17A C17 H17C 109.5 . . ?
H17B C17 H17C 109.5 . . ?
O21 C21 Cr2 178.7(2) . . ?
O22 C22 Cr2 178.4(3) . . ?
O23 C23 Cr2 179.2(2) . . ?
O24 C24 Cr2 178.8(2) . . ?
O25 C25 Cr2 179.2(2) . . ?
C26 O26 Ti2 138.86(15) . . ?
O26 C26 C27 114.71(19) . . ?
O26 C26 Cr2 122.54(16) . . ?
C27 C26 Cr2 122.68(16) . . ?
C26 C27 H27A 109.5 . . ?
C26 C27 H27B 109.5 . . ?
H27A C27 H27B 109.5 . . ?
C26 C27 H27C 109.5 . . ?
H27A C27 H27C 109.5 . . ?
H27B C27 H27C 109.5 . . ?
O31 C31 Cr3 178.8(3) . . ?
O32 C32 Cr3 178.1(3) . . ?
O33 C33 Cr3 177.9(3) . . ?
O34 C34 Cr3 179.1(3) . . ?
O35 C35 Cr3 178.1(3) . . ?
C36 O36 Ti2 143.32(18) . . ?
O36 C36 C37 113.9(2) . . ?
O36 C36 Cr3 121.8(2) . . ?
C37 C36 Cr3 124.23(19) . . ?
C36 C37 H37A 109.5 . . ?
C36 C37 H37B 109.5 . . ?
H37A C37 H37B 109.5 . . ?
C36 C37 H37C 109.5 . . ?
H37A C37 H37C 109.5 . . ?
H37B C37 H37C 109.5 . . ?
C112 N111 C116 117.20(19) . . ?
C112 N111 Ti1 118.04(14) . . ?
C116 N111 Ti1 124.08(15) . . ?
N111 C112 C113 123.3(2) . . ?
N111 C112 H112 118.3 . . ?
C113 C112 H112 118.3 . . ?
C112 C113 C114 119.0(2) . . ?
C112 C113 H113 120.5 . . ?
C114 C113 H113 120.5 . . ?
C115 C114 C113 118.3(2) . . ?
C115 C114 H114 120.8 . . ?
C113 C114 H114 120.8 . . ?
C114 C115 C116 119.5(2) . . ?
C114 C115 H115 120.2 . . ?
C116 C115 H115 120.2 . . ?
N111 C116 C115 122.7(2) . . ?
N111 C116 H116 118.7 . . ?
C115 C116 H116 118.7 . . ?
C122 O121 Ti1 154.33(15) . . ?
O121 C122 C123 109.4(2) . . ?
O121 C122 C124 108.96(19) . . ?
C123 C122 C124 112.7(2) . . ?
O121 C122 H122 108.6 . . ?
C123 C122 H122 108.6 . . ?
C124 C122 H122 108.6 . . ?
C122 C123 H12D 109.5 . . ?
C122 C123 H12E 109.5 . . ?
H12D C123 H12E 109.5 . . ?
C122 C123 H12F 109.5 . . ?
H12D C123 H12F 109.5 . . ?
H12E C123 H12F 109.5 . . ?
C122 C124 H12A 109.5 . . ?
C122 C124 H12B 109.5 . . ?
H12A C124 H12B 109.5 . . ?
C122 C124 H12C 109.5 . . ?
H12A C124 H12C 109.5 . . ?
H12B C124 H12C 109.5 . . ?
C213 N212 C217 117.3(2) . . ?
C213 N212 Ti2 117.82(16) . . ?
C217 N212 Ti2 124.03(19) . . ?
N212 C213 C214 123.5(3) . . ?
N212 C213 H213 118.2 . . ?
C214 C213 H213 118.2 . . ?
C215 C214 C213 118.8(3) . . ?
C215 C214 H214 120.6 . . ?
C213 C214 H214 120.6 . . ?
C216 C215 C214 118.6(3) . . ?
C216 C215 H215 120.7 . . ?
C214 C215 H215 120.7 . . ?
C215 C216 C217 120.1(3) . . ?
C215 C216 H216 120.0 . . ?
C217 C216 H216 120.0 . . ?
N212 C217 C216 121.6(3) . . ?
N212 C217 H217 119.2 . . ?
C216 C217 H217 119.2 . . ?
C222 N221 C226 117.5(2) . . ?
C222 N221 Ti2 124.15(16) . . ?
C226 N221 Ti2 118.20(15) . . ?
N221 C222 C223 122.7(2) . . ?
N221 C222 H222 118.6 . . ?
C223 C222 H222 118.6 . . ?
C222 C223 C224 119.5(2) . . ?
C222 C223 H223 120.2 . . ?
C224 C223 H223 120.2 . . ?
C223 C224 C225 118.3(2) . . ?
C223 C224 H224 120.8 . . ?
C225 C224 H224 120.8 . . ?
C226 C225 C224 119.0(2) . . ?
C226 C225 H225 120.5 . . ?
C224 C225 H225 120.5 . . ?
N221 C226 C225 122.9(2) . . ?
N221 C226 H226 118.6 . . ?
C225 C226 H226 118.6 . . ?
C232 O231 Ti2 165.52(15) . . ?
O231 C232 C233 109.5(2) . . ?
O231 C232 C234 108.5(2) . . ?
C233 C232 C234 112.9(2) . . ?
O231 C232 H232 108.6 . . ?
C233 C232 H232 108.6 . . ?
C234 C232 H232 108.6 . . ?
C232 C233 H23A 109.5 . . ?
C232 C233 H23B 109.5 . . ?
H23A C233 H23B 109.5 . . ?
C232 C233 H23C 109.5 . . ?
H23A C233 H23C 109.5 . . ?
H23B C233 H23C 109.5 . . ?
C232 C234 H23D 109.5 . . ?
C232 C234 H23E 109.5 . . ?
H23D C234 H23E 109.5 . . ?
C232 C234 H23F 109.5 . . ?
H23D C234 H23F 109.5 . . ?
H23E C234 H23F 109.5 . . ?
C24A O241 C24D 30.4(3) . . ?
C24A O241 Ti2 156.0(3) . . ?
C24D O241 Ti2 170.2(5) . . ?
O241 C24A C24C 107.9(6) . . ?
O241 C24A C24B 108.8(4) . . ?
C24C C24A C24B 111.6(8) . . ?
O241 C24A H24H 109.5 . . ?
C24C C24A H24H 109.5 . . ?
C24B C24A H24H 109.5 . . ?
O241 C24D C24E 105.1(8) . . ?
O241 C24D C24F 108.0(13) . . ?
C24E C24D C24F 110.1(11) . . ?
O241 C24D H24A 111.2 . . ?
C24E C24D H24A 111.2 . . ?
C24F C24D H24A 111.2 . . ?
C24D C24E H24I 109.5 . . ?
C24D C24E H24K 109.5 . . ?
H24I C24E H24K 109.5 . . ?
C24D C24E H24J 109.5 . . ?
H24I C24E H24J 109.5 . . ?
H24K C24E H24J 109.5 . . ?
C24D C24F H24N 109.5 . . ?
C24D C24F H24M 109.5 . . ?
H24N C24F H24M 109.5 . . ?
C24D C24F H24L 109.5 . . ?
H24N C24F H24L 109.5 . . ?
H24M C24F H24L 109.5 . . ?

loop_
_geom_bond_atom_site_label_1
_geom_bond_atom_site_label_2
_geom_bond_distance
_geom_bond_site_symmetry_2
_geom_bond_publ_flag
Cr1 C15 1.877(3) . ?
Cr1 C14 1.890(3) . ?
Cr1 C11 1.897(3) . ?
Cr1 C13 1.898(3) . ?
Cr1 C12 1.914(3) . ?
Cr1 C16 2.053(2) . ?
Ti1 O121 1.7685(15) 2_656 ?
Ti1 O121 1.7685(16) . ?
Ti1 O16 1.9791(15) 2_656 ?
Ti1 O16 1.9791(15) . ?
Ti1 N111 2.3009(18) 2_656 ?
Ti1 N111 2.3009(18) . ?
Cr2 C25 1.883(2) . ?
Cr2 C24 1.893(2) . ?
Cr2 C21 1.898(3) . ?
Cr2 C23 1.899(3) . ?
Cr2 C22 1.909(3) . ?
Cr2 C26 2.073(2) . ?
Ti2 O231 1.7626(16) . ?
Ti2 O241 1.7643(16) . ?
Ti2 O36 2.0033(16) . ?
Ti2 O26 2.0315(15) . ?
Ti2 N221 2.2650(19) . ?
Ti2 N212 2.271(2) . ?
Cr3 C35 1.869(3) . ?
Cr3 C33 1.886(3) . ?
Cr3 C31 1.890(4) . ?
Cr3 C32 1.902(4) . ?
Cr3 C34 1.902(3) . ?
Cr3 C36 2.070(3) . ?
O11 C11 1.144(3) . ?
O12 C12 1.137(3) . ?
O13 C13 1.141(3) . ?
O14 C14 1.146(3) . ?
O15 C15 1.152(3) . ?
O16 C16 1.273(3) . ?
C16 C17 1.511(3) . ?
C17 H17A 0.9800 . ?
C17 H17B 0.9800 . ?
C17 H17C 0.9800 . ?
O21 C21 1.138(3) . ?
O22 C22 1.130(3) . ?
O23 C23 1.144(3) . ?
O24 C24 1.142(3) . ?
O25 C25 1.145(3) . ?
O26 C26 1.273(3) . ?
C26 C27 1.501(3) . ?
C27 H27A 0.9800 . ?
C27 H27B 0.9800 . ?
C27 H27C 0.9800 . ?
O31 C31 1.137(4) . ?
O32 C32 1.141(4) . ?
O33 C33 1.147(4) . ?
O34 C34 1.132(4) . ?
O35 C35 1.151(4) . ?
O36 C36 1.271(3) . ?
C36 C37 1.507(4) . ?
C37 H37A 0.9800 . ?
C37 H37B 0.9800 . ?
C37 H37C 0.9800 . ?
N111 C112 1.342(3) . ?
N111 C116 1.346(3) . ?
C112 C113 1.380(3) . ?
C112 H112 0.9500 . ?
C113 C114 1.383(3) . ?
C113 H113 0.9500 . ?
C114 C115 1.379(3) . ?
C114 H114 0.9500 . ?
C115 C116 1.381(3) . ?
C115 H115 0.9500 . ?
C116 H116 0.9500 . ?
O121 C122 1.422(3) . ?
C122 C123 1.506(4) . ?
C122 C124 1.514(4) . ?
C122 H122 1.0000 . ?
C123 H12D 0.9800 . ?
C123 H12E 0.9800 . ?
C123 H12F 0.9800 . ?
C124 H12A 0.9800 . ?
C124 H12B 0.9800 . ?
C124 H12C 0.9800 . ?
N212 C213 1.343(3) . ?
N212 C217 1.348(3) . ?
C213 C214 1.380(4) . ?
C213 H213 0.9500 . ?
C214 C215 1.370(5) . ?
C214 H214 0.9500 . ?
C215 C216 1.369(5) . ?
C215 H215 0.9500 . ?
C216 C217 1.392(4) . ?
C216 H216 0.9500 . ?
C217 H217 0.9500 . ?
N221 C222 1.342(3) . ?
N221 C226 1.346(3) . ?
C222 C223 1.377(3) . ?
C222 H222 0.9500 . ?
C223 C224 1.378(4) . ?
C223 H223 0.9500 . ?
C224 C225 1.385(3) . ?
C224 H224 0.9500 . ?
C225 C226 1.379(3) . ?
C225 H225 0.9500 . ?
C226 H226 0.9500 . ?
O231 C232 1.423(3) . ?
C232 C233 1.508(4) . ?
C232 C234 1.511(4) . ?
C232 H232 1.0000 . ?
C233 H23A 0.9800 . ?
C233 H23B 0.9800 . ?
C233 H23C 0.9800 . ?
C234 H23D 0.9800 . ?
C234 H23E 0.9800 . ?
C234 H23F 0.9800 . ?
O241 C24A 1.422(5) . ?
O241 C24D 1.478(9) . ?
C24A C24C 1.498(9) . ?
C24A C24B 1.506(7) . ?
C24A H24H 1.0000 . ?
C24B H24D 0.9800 . ?
C24B H24C 0.9800 . ?
C24B H24B 0.9800 . ?
C24C H24E 0.9800 . ?
C24C H24G 0.9800 . ?
C24C H24F 0.9800 . ?
C24D C24E 1.510(12) . ?
C24D C24F 1.524(13) . ?
C24D H24A 1.0000 . ?
C24E H24I 0.9800 . ?
C24E H24K 0.9800 . ?
C24E H24J 0.9800 . ?
C24F H24N 0.9800 . ?
C24F H24M 0.9800 . ?
C24F H24L 0.9800 . ?

loop_
_geom_torsion_atom_site_label_1
_geom_torsion_atom_site_label_2
_geom_torsion_atom_site_label_3
_geom_torsion_atom_site_label_4
_geom_torsion
_geom_torsion_site_symmetry_1
_geom_torsion_site_symmetry_2
_geom_torsion_site_symmetry_3
_geom_torsion_site_symmetry_4
_geom_torsion_publ_flag
C15 Cr1 C11 O11 -167(5) . . . . ?
C14 Cr1 C11 O11 103(5) . . . . ?
C13 Cr1 C11 O11 24(5) . . . . ?
C12 Cr1 C11 O11 -77(5) . . . . ?
C16 Cr1 C11 O11 9(5) . . . . ?
C15 Cr1 C12 O12 129(11) . . . . ?
C14 Cr1 C12 O12 53(23) . . . . ?
C11 Cr1 C12 O12 35(11) . . . . ?
C13 Cr1 C12 O12 -138(11) . . . . ?
C16 Cr1 C12 O12 -53(11) . . . . ?
C15 Cr1 C13 O13 -170(5) . . . . ?
C14 Cr1 C13 O13 -80(5) . . . . ?
C11 Cr1 C13 O13 -1(6) . . . . ?
C12 Cr1 C13 O13 100(5) . . . . ?
C16 Cr1 C13 O13 14(5) . . . . ?
C15 Cr1 C14 O14 2(6) . . . . ?
C11 Cr1 C14 O14 97(6) . . . . ?
C13 Cr1 C14 O14 -91(6) . . . . ?
C12 Cr1 C14 O14 78(18) . . . . ?
C16 Cr1 C14 O14 -176(100) . . . . ?
C14 Cr1 C15 O15 179(100) . . . . ?
C11 Cr1 C15 O15 90(11) . . . . ?
C13 Cr1 C15 O15 -92(11) . . . . ?
C12 Cr1 C15 O15 0(11) . . . . ?
C16 Cr1 C15 O15 -23(12) . . . . ?
O121 Ti1 O16 C16 35.7(3) 2_656 . . . ?
O121 Ti1 O16 C16 -64.4(3) . . . . ?
O16 Ti1 O16 C16 165.2(3) 2_656 . . . ?
N111 Ti1 O16 C16 121.6(3) 2_656 . . . ?
N111 Ti1 O16 C16 -151.6(3) . . . . ?
Ti1 O16 C16 C17 -38.0(4) . . . . ?
Ti1 O16 C16 Cr1 140.9(2) . . . . ?
C15 Cr1 C16 O16 -13.0(15) . . . . ?
C14 Cr1 C16 O16 144.78(19) . . . . ?
C11 Cr1 C16 O16 -125.75(19) . . . . ?
C13 Cr1 C16 O16 56.23(19) . . . . ?
C12 Cr1 C16 O16 -35.63(19) . . . . ?
C15 Cr1 C16 C17 165.9(14) . . . . ?
C14 Cr1 C16 C17 -36.4(2) . . . . ?
C11 Cr1 C16 C17 53.1(2) . . . . ?
C13 Cr1 C16 C17 -124.9(2) . . . . ?
C12 Cr1 C16 C17 143.2(2) . . . . ?
C25 Cr2 C21 O21 -148(10) . . . . ?
C24 Cr2 C21 O21 122(10) . . . . ?
C23 Cr2 C21 O21 9(10) . . . . ?
C22 Cr2 C21 O21 -56(10) . . . . ?
C26 Cr2 C21 O21 33(10) . . . . ?
C25 Cr2 C22 O22 41(8) . . . . ?
C24 Cr2 C22 O22 -169(6) . . . . ?
C21 Cr2 C22 O22 -52(8) . . . . ?
C23 Cr2 C22 O22 133(8) . . . . ?
C26 Cr2 C22 O22 -137(8) . . . . ?
C25 Cr2 C23 O23 36(16) . . . . ?
C24 Cr2 C23 O23 126(16) . . . . ?
C21 Cr2 C23 O23 -121(16) . . . . ?
C22 Cr2 C23 O23 -55(16) . . . . ?
C26 Cr2 C23 O23 -144(16) . . . . ?
C25 Cr2 C24 O24 21(10) . . . . ?
C21 Cr2 C24 O24 114(10) . . . . ?
C23 Cr2 C24 O24 -71(10) . . . . ?
C22 Cr2 C24 O24 -129(9) . . . . ?
C26 Cr2 C24 O24 -161(10) . . . . ?
C24 Cr2 C25 O25 25(17) . . . . ?
C21 Cr2 C25 O25 -66(17) . . . . ?
C23 Cr2 C25 O25 116(17) . . . . ?
C22 Cr2 C25 O25 -156(17) . . . . ?
C26 Cr2 C25 O25 -51(19) . . . . ?
O231 Ti2 O26 C26 60.4(2) . . . . ?
O241 Ti2 O26 C26 -43.4(2) . . . . ?
O36 Ti2 O26 C26 -167.4(2) . . . . ?
N221 Ti2 O26 C26 147.5(2) . . . . ?
N212 Ti2 O26 C26 -129.3(2) . . . . ?
Ti2 O26 C26 C27 5.9(3) . . . . ?
Ti2 O26 C26 Cr2 -177.09(10) . . . . ?
C25 Cr2 C26 O26 -65(3) . . . . ?
C24 Cr2 C26 O26 -141.16(18) . . . . ?
C21 Cr2 C26 O26 -50.07(18) . . . . ?
C23 Cr2 C26 O26 127.85(18) . . . . ?
C22 Cr2 C26 O26 39.63(19) . . . . ?
C25 Cr2 C26 C27 112(3) . . . . ?
C24 Cr2 C26 C27 35.64(19) . . . . ?
C21 Cr2 C26 C27 126.73(19) . . . . ?
C23 Cr2 C26 C27 -55.34(19) . . . . ?
C22 Cr2 C26 C27 -143.6(2) . . . . ?
C35 Cr3 C31 O31 131(18) . . . . ?
C33 Cr3 C31 O31 -48(19) . . . . ?
C32 Cr3 C31 O31 -139(18) . . . . ?
C34 Cr3 C31 O31 41(18) . . . . ?
C36 Cr3 C31 O31 -47(18) . . . . ?
C35 Cr3 C32 O32 18(12) . . . . ?
C33 Cr3 C32 O32 113(12) . . . . ?
C31 Cr3 C32 O32 -74(12) . . . . ?
C34 Cr3 C32 O32 -19(31) . . . . ?
C36 Cr3 C32 O32 -161(12) . . . . ?
C35 Cr3 C33 O33 -144(11) . . . . ?
C31 Cr3 C33 O33 34(12) . . . . ?
C32 Cr3 C33 O33 126(11) . . . . ?
C34 Cr3 C33 O33 -55(11) . . . . ?
C36 Cr3 C33 O33 33(11) . . . . ?
C35 Cr3 C34 O34 -9(21) . . . . ?
C33 Cr3 C34 O34 -104(21) . . . . ?
C31 Cr3 C34 O34 82(21) . . . . ?
C32 Cr3 C34 O34 27(36) . . . . ?
C36 Cr3 C34 O34 170(100) . . . . ?
C33 Cr3 C35 O35 112(11) . . . . ?
C31 Cr3 C35 O35 -67(11) . . . . ?
C32 Cr3 C35 O35 -158(11) . . . . ?
C34 Cr3 C35 O35 22(11) . . . . ?
C36 Cr3 C35 O35 0(14) . . . . ?
O231 Ti2 O36 C36 -50.0(3) . . . . ?
O241 Ti2 O36 C36 53.6(3) . . . . ?
O26 Ti2 O36 C36 178.7(3) . . . . ?
N221 Ti2 O36 C36 -135.8(3) . . . . ?
N212 Ti2 O36 C36 140.9(3) . . . . ?
Ti2 O36 C36 C37 25.9(4) . . . . ?
Ti2 O36 C36 Cr3 -151.59(18) . . . . ?
C35 Cr3 C36 O36 67(3) . . . . ?
C33 Cr3 C36 O36 -45.5(2) . . . . ?
C31 Cr3 C36 O36 134.7(2) . . . . ?
C32 Cr3 C36 O36 -135.4(2) . . . . ?
C34 Cr3 C36 O36 44.9(2) . . . . ?
C35 Cr3 C36 C37 -110(3) . . . . ?
C33 Cr3 C36 C37 137.3(3) . . . . ?
C31 Cr3 C36 C37 -42.6(3) . . . . ?
C32 Cr3 C36 C37 47.3(3) . . . . ?
C34 Cr3 C36 C37 -132.4(3) . . . . ?
O121 Ti1 N111 C112 -112.7(5) 2_656 . . . ?
O121 Ti1 N111 C112 37.30(17) . . . . ?
O16 Ti1 N111 C112 -63.16(16) 2_656 . . . ?
O16 Ti1 N111 C112 132.10(17) . . . . ?
N111 Ti1 N111 C112 -147.19(19) 2_656 . . . ?
O121 Ti1 N111 C116 77.1(5) 2_656 . . . ?
O121 Ti1 N111 C116 -132.95(17) . . . . ?
O16 Ti1 N111 C116 126.59(18) 2_656 . . . ?
O16 Ti1 N111 C116 -38.16(17) . . . . ?
N111 Ti1 N111 C116 42.55(15) 2_656 . . . ?
C116 N111 C112 C113 -0.1(3) . . . . ?
Ti1 N111 C112 C113 -171.06(19) . . . . ?
N111 C112 C113 C114 0.4(4) . . . . ?
C112 C113 C114 C115 -0.6(4) . . . . ?
C113 C114 C115 C116 0.6(3) . . . . ?
C112 N111 C116 C115 0.1(3) . . . . ?
Ti1 N111 C116 C115 170.38(17) . . . . ?
C114 C115 C116 N111 -0.3(3) . . . . ?
O121 Ti1 O121 C122 -21.2(3) 2_656 . . . ?
O16 Ti1 O121 C122 -117.4(3) 2_656 . . . ?
O16 Ti1 O121 C122 79.6(3) . . . . ?
N111 Ti1 O121 C122 128.4(5) 2_656 . . . ?
N111 Ti1 O121 C122 162.8(3) . . . . ?
Ti1 O121 C122 C123 -168.2(3) . . . . ?
Ti1 O121 C122 C124 -44.6(4) . . . . ?
O231 Ti2 N212 C213 115.6(4) . . . . ?
O241 Ti2 N212 C213 -43.27(17) . . . . ?
O36 Ti2 N212 C213 -136.14(17) . . . . ?
O26 Ti2 N212 C213 57.15(16) . . . . ?
N221 Ti2 N212 C213 142.17(17) . . . . ?
O231 Ti2 N212 C217 -75.4(4) . . . . ?
O241 Ti2 N212 C217 125.71(19) . . . . ?
O36 Ti2 N212 C217 32.84(19) . . . . ?
O26 Ti2 N212 C217 -133.87(19) . . . . ?
N221 Ti2 N212 C217 -48.85(19) . . . . ?
C217 N212 C213 C214 -1.8(3) . . . . ?
Ti2 N212 C213 C214 167.9(2) . . . . ?
N212 C213 C214 C215 -0.1(4) . . . . ?
C213 C214 C215 C216 1.9(4) . . . . ?
C214 C215 C216 C217 -1.9(4) . . . . ?
C213 N212 C217 C216 1.8(3) . . . . ?
Ti2 N212 C217 C216 -167.20(19) . . . . ?
C215 C216 C217 N212 0.0(4) . . . . ?
O231 Ti2 N221 C222 125.34(18) . . . . ?
O241 Ti2 N221 C222 -78.2(4) . . . . ?
O36 Ti2 N221 C222 -133.56(19) . . . . ?
O26 Ti2 N221 C222 31.06(18) . . . . ?
N212 Ti2 N221 C222 -49.61(18) . . . . ?
O231 Ti2 N221 C226 -49.58(17) . . . . ?
O241 Ti2 N221 C226 106.9(4) . . . . ?
O36 Ti2 N221 C226 51.52(17) . . . . ?
O26 Ti2 N221 C226 -143.86(17) . . . . ?
N212 Ti2 N221 C226 135.47(17) . . . . ?
C226 N221 C222 C223 0.0(3) . . . . ?
Ti2 N221 C222 C223 -174.92(18) . . . . ?
N221 C222 C223 C224 -0.3(4) . . . . ?
C222 C223 C224 C225 0.3(4) . . . . ?
C223 C224 C225 C226 -0.1(4) . . . . ?
C222 N221 C226 C225 0.1(3) . . . . ?
Ti2 N221 C226 C225 175.41(18) . . . . ?
C224 C225 C226 N221 -0.1(4) . . . . ?
O241 Ti2 O231 C232 149.6(6) . . . . ?
O36 Ti2 O231 C232 -115.3(6) . . . . ?
O26 Ti2 O231 C232 48.6(6) . . . . ?
N221 Ti2 O231 C232 -35.0(6) . . . . ?
N212 Ti2 O231 C232 -8.7(9) . . . . ?
Ti2 O231 C232 C233 -31.1(7) . . . . ?
Ti2 O231 C232 C234 -154.8(5) . . . . ?
O231 Ti2 O241 C24A 88.8(5) . . . . ?
O36 Ti2 O241 C24A -12.7(5) . . . . ?
O26 Ti2 O241 C24A -174.8(5) . . . . ?
N221 Ti2 O241 C24A -67.1(7) . . . . ?
N212 Ti2 O241 C24A -95.4(5) . . . . ?
O231 Ti2 O241 C24D -148(2) . . . . ?
O36 Ti2 O241 C24D 111(2) . . . . ?
O26 Ti2 O241 C24D -51(2) . . . . ?
N221 Ti2 O241 C24D 56(2) . . . . ?
N212 Ti2 O241 C24D 28(2) . . . . ?
C24D O241 C24A C24C 80.6(12) . . . . ?
Ti2 O241 C24A C24C -115.7(9) . . . . ?
C24D O241 C24A C24B -40.6(8) . . . . ?
Ti2 O241 C24A C24B 123.1(6) . . . . ?
C24A O241 C24D C24E 52.9(9) . . . . ?
Ti2 O241 C24D C24E -85(3) . . . . ?
C24A O241 C24D C24F -64.6(12) . . . . ?
Ti2 O241 C24D C24F 157.4(19) . . . . ?
